data_7159193
loop_
_publ_author_name
'Mai, Jiexiong'
'Huang, Ziwei'
'Lv, Shaohuan'
'Chen, Quan'
'Chen, Rongrong'
'Xie, Feng'
'Wang, Jun'
'Li, Bin'

_publ_section_title
;
 Visible light-induced cascade <i>N</i>-alkylation/amidation reaction of
 quinazolin-4(3<i>H</i>)-ones and related N-heterocycles.
;
_journal_issue 11
_journal_name_full 'Organic &amp; biomolecular chemistry'
_journal_page_first 2423
_journal_page_last 2428
_journal_paper_doi 10.1039/d2ob02226e
_journal_volume 21
_journal_year 2023
_chemical_formula_moiety 'C22 H17 Cl N2 O2'
_chemical_formula_sum 'C22 H17 Cl N2 O2'
_chemical_formula_weight 376.82
_space_group_crystal_system monoclinic
_space_group_IT_number 14
_space_group_name_Hall '-P 2ybc'
_space_group_name_H-M_alt 'P 1 21/c 1'
_atom_sites_solution_hydrogens geom
_atom_sites_solution_primary dual
_audit_creation_date 2021-11-10
_audit_creation_method
;
Olex2 1.3
(compiled 2020.11.12 svn.r5f609507 for OlexSys, GUI svn.r6408)
;
_audit_update_record
;
2022-07-12 deposited with the CCDC.	2023-02-24 downloaded from the CCDC.
;
_cell_angle_alpha 90
_cell_angle_beta 109.330(7)
_cell_angle_gamma 90
_cell_formula_units_Z 4
_cell_length_a 12.3628(8)
_cell_length_b 8.7568(5)
_cell_length_c 17.4770(12)
_cell_measurement_reflns_used 3620
_cell_measurement_temperature 150.00(10)
_cell_measurement_theta_max 28.2580
_cell_measurement_theta_min 2.6330
_cell_volume 1785.4(2)
_computing_cell_refinement 'CrysAlisPro 1.171.38.43f (Rigaku OD, 2015)'
_computing_data_collection 'CrysAlisPro 1.171.38.43f (Rigaku OD, 2015)'
_computing_data_reduction 'CrysAlisPro 1.171.38.43f (Rigaku OD, 2015)'
_computing_molecular_graphics 'Olex2 1.3 (Dolomanov et al., 2009)'
_computing_publication_material 'Olex2 1.3 (Dolomanov et al., 2009)'
_computing_structure_refinement 'SHELXL 2018/3 (Sheldrick, 2015)'
_computing_structure_solution 'SHELXT 2018/2 (Sheldrick, 2018)'
_diffrn_ambient_environment N~2~
_diffrn_ambient_temperature 150.00(10)
_diffrn_detector 'CCD plate'
_diffrn_detector_area_resol_mean 5.2684
_diffrn_detector_type AtlasS2
_diffrn_measured_fraction_theta_full 1.000
_diffrn_measured_fraction_theta_max 1.000
_diffrn_measurement_details
;
List of Runs (angles in degrees, time in seconds):

  # Type    Start    End  Width  t~exp~   \w     \q     \k     \f   Frames
#--------------------------------------------------------------------------
  1  \w    -13.00  82.00   1.00    1.61    --   12.05  77.00 -60.00   95
  2  \w    -50.00  37.00   1.00    1.61    --   12.05 -77.00-180.00   87
;
_diffrn_measurement_device 'four-circle diffractometer'
_diffrn_measurement_device_type 'SuperNova, Dual, Cu at zero, AtlasS2'
_diffrn_measurement_method '\w scans'
_diffrn_orient_matrix_type 'CrysAlisPro convention (1999,Acta A55,543-557)'
_diffrn_orient_matrix_UB_11 0.0357712000
_diffrn_orient_matrix_UB_12 -0.0288562000
_diffrn_orient_matrix_UB_13 0.0378605000
_diffrn_orient_matrix_UB_21 0.0400005000
_diffrn_orient_matrix_UB_22 0.0593261000
_diffrn_orient_matrix_UB_23 0.0022879000
_diffrn_orient_matrix_UB_31 -0.0285198000
_diffrn_orient_matrix_UB_32 0.0470402000
_diffrn_orient_matrix_UB_33 0.0203102000
_diffrn_radiation_monochromator mirror
_diffrn_radiation_probe x-ray
_diffrn_radiation_type 'Mo K\a'
_diffrn_radiation_wavelength 0.71073
_diffrn_reflns_av_R_equivalents 0.0227
_diffrn_reflns_av_unetI/netI 0.0318
_diffrn_reflns_Laue_measured_fraction_full 1.000
_diffrn_reflns_Laue_measured_fraction_max 1.000
_diffrn_reflns_limit_h_max 14
_diffrn_reflns_limit_h_min -13
_diffrn_reflns_limit_k_max 10
_diffrn_reflns_limit_k_min -8
_diffrn_reflns_limit_l_max 17
_diffrn_reflns_limit_l_min -20
_diffrn_reflns_number 7149
_diffrn_reflns_point_group_measured_fraction_full 1.000
_diffrn_reflns_point_group_measured_fraction_max 1.000
_diffrn_reflns_theta_full 24.992
_diffrn_reflns_theta_max 24.992
_diffrn_reflns_theta_min 2.470
_diffrn_source 'micro-focus sealed X-ray tube'
_diffrn_source_type 'SuperNova (Mo) X-ray Source'
_exptl_absorpt_coefficient_mu 0.234
_exptl_absorpt_correction_T_max 1.00000
_exptl_absorpt_correction_T_min 0.83436
_exptl_absorpt_correction_type multi-scan
_exptl_absorpt_process_details
;
CrysAlisPro 1.171.38.43f (Rigaku Oxford Diffraction, 2015)
Empirical absorption correction using spherical harmonics,
 implemented in SCALE3 ABSPACK scaling algorithm.
;
_exptl_crystal_colour colourless
_exptl_crystal_colour_primary colourless
_exptl_crystal_density_diffrn 1.402
_exptl_crystal_description block
_exptl_crystal_F_000 784
_exptl_crystal_size_max 0.15
_exptl_crystal_size_mid 0.13
_exptl_crystal_size_min 0.12
_refine_diff_density_max 0.181
_refine_diff_density_min -0.325
_refine_diff_density_rms 0.065
_refine_ls_extinction_method none
_refine_ls_goodness_of_fit_ref 1.101
_refine_ls_hydrogen_treatment constr
_refine_ls_matrix_type full
_refine_ls_number_parameters 244
_refine_ls_number_reflns 3149
_refine_ls_number_restraints 0
_refine_ls_restrained_S_all 1.101
_refine_ls_R_factor_all 0.0474
_refine_ls_R_factor_gt 0.0387
_refine_ls_shift/su_max 0.001
_refine_ls_shift/su_mean 0.000
_refine_ls_structure_factor_coef Fsqd
_refine_ls_weighting_details 'w=1/[\s^2^(Fo^2^)+(0.0378P)^2^+0.4095P] where P=(Fo^2^+2Fc^2^)/3'
_refine_ls_weighting_scheme calc
_refine_ls_wR_factor_gt 0.0875
_refine_ls_wR_factor_ref 0.0930
_reflns_Friedel_coverage 0.000
_reflns_number_gt 2628
_reflns_number_total 3149
_reflns_threshold_expression 'I > 2\s(I)'
_cod_data_source_file d2ob02226e2.cif
_cod_data_source_block 0915-2
_cod_depositor_comments 'Adding full bibliography for 7159193.cif.'
_cod_database_code 7159193
_shelx_shelxl_version_number 2018/3
_shelx_space_group_comment
;
The symmetry employed for this shelxl refinement is uniquely defined
by the following loop, which should always be used as a source of
symmetry information in preference to the above space-group names.
They are only intended as comments.
;
_reflns_odcompleteness_completeness 99.92
_reflns_odcompleteness_iscentric 1
_reflns_odcompleteness_theta 26.32
_olex2_refinement_description
;
1. Fixed Uiso
 At 1.2 times of:
  All C(H) groups, All C(H,H) groups
2.a Secondary CH2 refined with riding coordinates:
 C7(H7A,H7B), C16(H16A,H16B)
2.b Aromatic/amide H refined with riding coordinates:
 C2(H2), C3(H3), C4(H4), C5(H5), C10(H10), C11(H11), C12(H12), C13(H13),
 C18(H18), C19(H19), C20(H20), C21(H21), C22(H22)
;
_olex2_submission_special_instructions 'No special instructions were received'
_oxdiff_exptl_absorpt_empirical_details
;
Empirical correction (ABSPACK) includes:
- Absorption correction using spherical harmonics
- Frame scaling
;
_oxdiff_exptl_absorpt_empirical_full_max 1.266
_oxdiff_exptl_absorpt_empirical_full_min 0.837

loop_
_space_group_symop_operation_xyz
'x, y, z'
'-x, y+1/2, -z+1/2'
'-x, -y, -z'
'x, -y-1/2, z-1/2'

loop_
_atom_site_label
_atom_site_type_symbol
_atom_site_fract_x
_atom_site_fract_y
_atom_site_fract_z
_atom_site_U_iso_or_equiv
_atom_site_adp_type
_atom_site_occupancy
_atom_site_site_symmetry_order
_atom_site_calc_flag
_atom_site_refinement_flags_posn
_atom_site_refinement_flags_adp
_atom_site_refinement_flags_occupancy
_atom_site_disorder_assembly
_atom_site_disorder_group
Cl1 Cl -0.35012(4) 0.96748(6) 0.68831(3) 0.04411(17) Uani 1 1 d . . . . .
O1 O -0.03164(10) 0.90728(13) 0.57766(8) 0.0350(3) Uani 1 1 d . . . . .
O2 O 0.16735(11) 0.47036(14) 0.58017(8) 0.0381(3) Uani 1 1 d . . . . .
N1 N -0.09328(11) 0.69184(15) 0.62296(8) 0.0247(3) Uani 1 1 d . . . . .
N2 N 0.06817(11) 0.68938(15) 0.57896(8) 0.0229(3) Uani 1 1 d . . . . .
C1 C -0.29960(14) 0.76770(18) 0.58718(10) 0.0251(4) Uani 1 1 d . . . . .
C2 C -0.33029(15) 0.6764(2) 0.51854(10) 0.0317(4) Uani 1 1 d . . . . .
H2 H -0.272820 0.621412 0.505096 0.038 Uiso 1 1 calc R U . . .
C3 C -0.44378(17) 0.6643(2) 0.46924(11) 0.0404(5) Uani 1 1 d . . . . .
H3 H -0.463730 0.600099 0.422837 0.048 Uiso 1 1 calc R U . . .
C4 C -0.52777(16) 0.7454(2) 0.48746(13) 0.0449(5) Uani 1 1 d . . . . .
H4 H -0.605494 0.736777 0.453631 0.054 Uiso 1 1 calc R U . . .
C5 C -0.49905(15) 0.8389(2) 0.55473(13) 0.0395(5) Uani 1 1 d . . . . .
H5 H -0.556372 0.895873 0.567303 0.047 Uiso 1 1 calc R U . . .
C6 C -0.38638(14) 0.84834(19) 0.60321(11) 0.0290(4) Uani 1 1 d . . . . .
C7 C -0.17851(13) 0.7821(2) 0.64456(11) 0.0296(4) Uani 1 1 d . . . . .
H7A H -0.155814 0.890963 0.647448 0.036 Uiso 1 1 calc R U . . .
H7B H -0.177034 0.751107 0.699372 0.036 Uiso 1 1 calc R U . . .
C8 C -0.08081(14) 0.53585(18) 0.64048(9) 0.0239(4) Uani 1 1 d . . . . .
C9 C 0.00806(13) 0.45610(18) 0.62615(9) 0.0225(4) Uani 1 1 d . . . . .
C10 C 0.02207(15) 0.3004(2) 0.64330(10) 0.0294(4) Uani 1 1 d . . . . .
H10 H 0.082858 0.246529 0.633471 0.035 Uiso 1 1 calc R U . . .
C11 C -0.05125(16) 0.2246(2) 0.67424(10) 0.0341(4) Uani 1 1 d . . . . .
H11 H -0.041629 0.118407 0.685675 0.041 Uiso 1 1 calc R U . . .
C12 C -0.13935(16) 0.3039(2) 0.68868(11) 0.0361(5) Uani 1 1 d . . . . .
H12 H -0.189924 0.251392 0.710358 0.043 Uiso 1 1 calc R U . . .
C13 C -0.15495(15) 0.4578(2) 0.67212(11) 0.0318(4) Uani 1 1 d . . . . .
H13 H -0.215984 0.510662 0.682215 0.038 Uiso 1 1 calc R U . . .
C14 C -0.02070(13) 0.77143(19) 0.59229(9) 0.0246(4) Uani 1 1 d . . . . .
C15 C 0.08795(14) 0.53433(19) 0.59375(10) 0.0247(4) Uani 1 1 d . . . . .
C16 C 0.14685(14) 0.7787(2) 0.54802(10) 0.0278(4) Uani 1 1 d . . . . .
H16A H 0.101756 0.852462 0.506830 0.033 Uiso 1 1 calc R U . . .
H16B H 0.186285 0.708791 0.521365 0.033 Uiso 1 1 calc R U . . .
C17 C 0.23514(13) 0.86417(19) 0.61506(10) 0.0248(4) Uani 1 1 d . . . . .
C18 C 0.23901(14) 1.0224(2) 0.61398(11) 0.0308(4) Uani 1 1 d . . . . .
H18 H 0.186616 1.076816 0.570271 0.037 Uiso 1 1 calc R U . . .
C19 C 0.31859(15) 1.1021(2) 0.67604(12) 0.0370(5) Uani 1 1 d . . . . .
H19 H 0.320529 1.210539 0.674615 0.044 Uiso 1 1 calc R U . . .
C20 C 0.39502(15) 1.0240(2) 0.73992(11) 0.0365(5) Uani 1 1 d . . . . .
H20 H 0.448496 1.078397 0.783061 0.044 Uiso 1 1 calc R U . . .
C21 C 0.39323(15) 0.8662(2) 0.74070(11) 0.0359(5) Uani 1 1 d . . . . .
H21 H 0.446441 0.812027 0.784094 0.043 Uiso 1 1 calc R U . . .
C22 C 0.31424(14) 0.7867(2) 0.67852(10) 0.0295(4) Uani 1 1 d . . . . .
H22 H 0.314148 0.678216 0.679262 0.035 Uiso 1 1 calc R U . . .

loop_
_atom_site_aniso_label
_atom_site_aniso_U_11
_atom_site_aniso_U_22
_atom_site_aniso_U_33
_atom_site_aniso_U_23
_atom_site_aniso_U_13
_atom_site_aniso_U_12
Cl1 0.0426(3) 0.0413(3) 0.0565(3) -0.0122(2) 0.0274(2) 0.0062(2)
O1 0.0331(7) 0.0265(7) 0.0438(8) 0.0060(6) 0.0105(6) 0.0057(6)
O2 0.0335(7) 0.0383(7) 0.0494(8) -0.0038(6) 0.0231(6) 0.0086(6)
N1 0.0206(7) 0.0251(7) 0.0290(8) -0.0041(6) 0.0093(6) 0.0021(6)
N2 0.0189(7) 0.0271(7) 0.0226(7) -0.0009(6) 0.0067(6) 0.0002(6)
C1 0.0235(9) 0.0240(9) 0.0292(9) 0.0035(7) 0.0107(7) 0.0015(7)
C2 0.0305(10) 0.0335(10) 0.0315(10) -0.0004(8) 0.0108(8) 0.0024(8)
C3 0.0400(11) 0.0429(11) 0.0303(10) 0.0020(9) 0.0008(9) -0.0040(9)
C4 0.0249(10) 0.0521(13) 0.0485(12) 0.0161(11) -0.0003(9) -0.0010(9)
C5 0.0262(10) 0.0405(11) 0.0527(12) 0.0137(10) 0.0144(9) 0.0078(8)
C6 0.0273(9) 0.0260(9) 0.0369(10) 0.0048(8) 0.0149(8) 0.0028(7)
C7 0.0234(9) 0.0307(9) 0.0358(10) -0.0095(8) 0.0114(8) 0.0037(8)
C8 0.0231(9) 0.0271(9) 0.0190(8) -0.0042(7) 0.0033(7) -0.0021(7)
C9 0.0207(8) 0.0261(9) 0.0177(8) -0.0054(7) 0.0026(7) -0.0001(7)
C10 0.0305(9) 0.0281(9) 0.0241(9) -0.0047(8) 0.0016(8) 0.0029(8)
C11 0.0402(11) 0.0271(9) 0.0275(10) -0.0007(8) 0.0011(8) -0.0049(8)
C12 0.0389(11) 0.0399(11) 0.0284(10) 0.0011(9) 0.0098(8) -0.0116(9)
C13 0.0269(9) 0.0400(11) 0.0305(10) -0.0044(8) 0.0121(8) -0.0036(8)
C14 0.0201(8) 0.0281(10) 0.0215(9) -0.0019(7) 0.0016(7) 0.0014(7)
C15 0.0223(9) 0.0294(9) 0.0202(8) -0.0045(7) 0.0041(7) 0.0030(7)
C16 0.0256(9) 0.0359(10) 0.0232(9) 0.0024(8) 0.0098(7) -0.0021(8)
C17 0.0194(8) 0.0334(10) 0.0247(9) 0.0020(8) 0.0113(7) -0.0013(7)
C18 0.0231(9) 0.0350(10) 0.0338(10) 0.0052(8) 0.0087(8) 0.0029(8)
C19 0.0320(10) 0.0332(10) 0.0476(12) -0.0024(9) 0.0158(9) -0.0018(9)
C20 0.0255(9) 0.0484(12) 0.0350(10) -0.0081(9) 0.0092(8) -0.0090(9)
C21 0.0263(10) 0.0459(12) 0.0320(10) 0.0060(9) 0.0050(8) -0.0009(8)
C22 0.0259(9) 0.0327(9) 0.0287(9) 0.0043(8) 0.0076(8) -0.0017(8)

loop_
_atom_type_symbol
_atom_type_description
_atom_type_scat_dispersion_real
_atom_type_scat_dispersion_imag
_atom_type_scat_source
C C 0.0033 0.0016 'International Tables Vol C Tables 4.2.6.8 and 6.1.1.4'
H H 0.0000 0.0000 'International Tables Vol C Tables 4.2.6.8 and 6.1.1.4'
Cl Cl 0.1484 0.1585 'International Tables Vol C Tables 4.2.6.8 and 6.1.1.4'
N N 0.0061 0.0033 'International Tables Vol C Tables 4.2.6.8 and 6.1.1.4'
O O 0.0106 0.0060 'International Tables Vol C Tables 4.2.6.8 and 6.1.1.4'

loop_
_geom_angle_atom_site_label_1
_geom_angle_atom_site_label_2
_geom_angle_atom_site_label_3
_geom_angle
_geom_angle_site_symmetry_1
_geom_angle_site_symmetry_3
_geom_angle_publ_flag
C8 N1 C7 120.55(14) . . ?
C14 N1 C7 116.39(14) . . ?
C14 N1 C8 122.77(14) . . ?
C14 N2 C16 115.91(14) . . ?
C15 N2 C14 124.91(14) . . ?
C15 N2 C16 119.17(14) . . ?
C2 C1 C6 117.37(15) . . ?
C2 C1 C7 123.48(15) . . ?
C6 C1 C7 119.15(15) . . ?
C1 C2 H2 119.6 . . ?
C1 C2 C3 120.85(17) . . ?
C3 C2 H2 119.6 . . ?
C2 C3 H3 119.9 . . ?
C4 C3 C2 120.11(18) . . ?
C4 C3 H3 119.9 . . ?
C3 C4 H4 120.0 . . ?
C3 C4 C5 120.09(17) . . ?
C5 C4 H4 120.0 . . ?
C4 C5 H5 120.5 . . ?
C6 C5 C4 118.96(18) . . ?
C6 C5 H5 120.5 . . ?
C1 C6 Cl1 118.51(13) . . ?
C5 C6 Cl1 118.88(14) . . ?
C5 C6 C1 122.61(17) . . ?
N1 C7 C1 115.13(14) . . ?
N1 C7 H7A 108.5 . . ?
N1 C7 H7B 108.5 . . ?
C1 C7 H7A 108.5 . . ?
C1 C7 H7B 108.5 . . ?
H7A C7 H7B 107.5 . . ?
C9 C8 N1 119.15(15) . . ?
C9 C8 C13 119.11(16) . . ?
C13 C8 N1 121.74(15) . . ?
C8 C9 C10 120.05(16) . . ?
C8 C9 C15 120.61(15) . . ?
C10 C9 C15 119.33(15) . . ?
C9 C10 H10 119.8 . . ?
C11 C10 C9 120.48(17) . . ?
C11 C10 H10 119.8 . . ?
C10 C11 H11 120.3 . . ?
C10 C11 C12 119.46(17) . . ?
C12 C11 H11 120.3 . . ?
C11 C12 H12 119.5 . . ?
C13 C12 C11 121.08(18) . . ?
C13 C12 H12 119.5 . . ?
C8 C13 H13 120.1 . . ?
C12 C13 C8 119.80(17) . . ?
C12 C13 H13 120.1 . . ?
O1 C14 N1 122.41(15) . . ?
O1 C14 N2 120.53(15) . . ?
N1 C14 N2 117.06(14) . . ?
O2 C15 N2 121.09(16) . . ?
O2 C15 C9 123.41(16) . . ?
N2 C15 C9 115.50(14) . . ?
N2 C16 H16A 109.3 . . ?
N2 C16 H16B 109.3 . . ?
N2 C16 C17 111.81(13) . . ?
H16A C16 H16B 107.9 . . ?
C17 C16 H16A 109.3 . . ?
C17 C16 H16B 109.3 . . ?
C18 C17 C16 120.27(15) . . ?
C18 C17 C22 118.73(16) . . ?
C22 C17 C16 121.00(16) . . ?
C17 C18 H18 119.6 . . ?
C17 C18 C19 120.72(16) . . ?
C19 C18 H18 119.6 . . ?
C18 C19 H19 120.0 . . ?
C20 C19 C18 120.04(18) . . ?
C20 C19 H19 120.0 . . ?
C19 C20 H20 120.2 . . ?
C19 C20 C21 119.62(17) . . ?
C21 C20 H20 120.2 . . ?
C20 C21 H21 119.9 . . ?
C20 C21 C22 120.29(17) . . ?
C22 C21 H21 119.9 . . ?
C17 C22 H22 119.7 . . ?
C21 C22 C17 120.57(17) . . ?
C21 C22 H22 119.7 . . ?

loop_
_geom_bond_atom_site_label_1
_geom_bond_atom_site_label_2
_geom_bond_distance
_geom_bond_site_symmetry_2
_geom_bond_publ_flag
Cl1 C6 1.7492(18) . ?
O1 C14 1.215(2) . ?
O2 C15 1.2198(19) . ?
N1 C7 1.463(2) . ?
N1 C8 1.397(2) . ?
N1 C14 1.377(2) . ?
N2 C14 1.395(2) . ?
N2 C15 1.389(2) . ?
N2 C16 1.483(2) . ?
C1 C2 1.386(2) . ?
C1 C6 1.388(2) . ?
C1 C7 1.506(2) . ?
C2 H2 0.9500 . ?
C2 C3 1.386(3) . ?
C3 H3 0.9500 . ?
C3 C4 1.379(3) . ?
C4 H4 0.9500 . ?
C4 C5 1.379(3) . ?
C5 H5 0.9500 . ?
C5 C6 1.373(3) . ?
C7 H7A 0.9900 . ?
C7 H7B 0.9900 . ?
C8 C9 1.393(2) . ?
C8 C13 1.396(2) . ?
C9 C10 1.394(2) . ?
C9 C15 1.461(2) . ?
C10 H10 0.9500 . ?
C10 C11 1.371(3) . ?
C11 H11 0.9500 . ?
C11 C12 1.384(3) . ?
C12 H12 0.9500 . ?
C12 C13 1.379(3) . ?
C13 H13 0.9500 . ?
C16 H16A 0.9900 . ?
C16 H16B 0.9900 . ?
C16 C17 1.509(2) . ?
C17 C18 1.387(2) . ?
C17 C22 1.389(2) . ?
C18 H18 0.9500 . ?
C18 C19 1.388(3) . ?
C19 H19 0.9500 . ?
C19 C20 1.382(3) . ?
C20 H20 0.9500 . ?
C20 C21 1.382(3) . ?
C21 H21 0.9500 . ?
C21 C22 1.384(2) . ?
C22 H22 0.9500 . ?

loop_
_geom_torsion_atom_site_label_1
_geom_torsion_atom_site_label_2
_geom_torsion_atom_site_label_3
_geom_torsion_atom_site_label_4
_geom_torsion
_geom_torsion_site_symmetry_1
_geom_torsion_site_symmetry_2
_geom_torsion_site_symmetry_3
_geom_torsion_site_symmetry_4
_geom_torsion_publ_flag
N1 C8 C9 C10 179.93(14) . . . . ?
N1 C8 C9 C15 0.4(2) . . . . ?
N1 C8 C13 C12 -179.87(15) . . . . ?
N2 C16 C17 C18 -117.85(17) . . . . ?
N2 C16 C17 C22 62.5(2) . . . . ?
C1 C2 C3 C4 1.0(3) . . . . ?
C2 C1 C6 Cl1 -178.79(13) . . . . ?
C2 C1 C6 C5 0.8(3) . . . . ?
C2 C1 C7 N1 0.0(2) . . . . ?
C2 C3 C4 C5 0.1(3) . . . . ?
C3 C4 C5 C6 -0.7(3) . . . . ?
C4 C5 C6 Cl1 179.80(14) . . . . ?
C4 C5 C6 C1 0.2(3) . . . . ?
C6 C1 C2 C3 -1.4(3) . . . . ?
C6 C1 C7 N1 179.48(15) . . . . ?
C7 N1 C8 C9 -174.01(14) . . . . ?
C7 N1 C8 C13 5.9(2) . . . . ?
C7 N1 C14 O1 -5.7(2) . . . . ?
C7 N1 C14 N2 173.82(13) . . . . ?
C7 C1 C2 C3 178.12(17) . . . . ?
C7 C1 C6 Cl1 1.7(2) . . . . ?
C7 C1 C6 C5 -178.71(17) . . . . ?
C8 N1 C7 C1 -79.75(19) . . . . ?
C8 N1 C14 O1 -179.54(15) . . . . ?
C8 N1 C14 N2 -0.1(2) . . . . ?
C8 C9 C10 C11 0.1(2) . . . . ?
C8 C9 C15 O2 179.86(15) . . . . ?
C8 C9 C15 N2 -0.1(2) . . . . ?
C9 C8 C13 C12 0.0(2) . . . . ?
C9 C10 C11 C12 -0.2(2) . . . . ?
C10 C9 C15 O2 0.4(2) . . . . ?
C10 C9 C15 N2 -179.56(14) . . . . ?
C10 C11 C12 C13 0.3(3) . . . . ?
C11 C12 C13 C8 -0.2(3) . . . . ?
C13 C8 C9 C10 0.0(2) . . . . ?
C13 C8 C9 C15 -179.45(14) . . . . ?
C14 N1 C7 C1 106.22(17) . . . . ?
C14 N1 C8 C9 -0.4(2) . . . . ?
C14 N1 C8 C13 179.51(15) . . . . ?
C14 N2 C15 O2 179.66(15) . . . . ?
C14 N2 C15 C9 -0.4(2) . . . . ?
C14 N2 C16 C17 80.34(17) . . . . ?
C15 N2 C14 O1 179.97(15) . . . . ?
C15 N2 C14 N1 0.5(2) . . . . ?
C15 N2 C16 C17 -98.63(17) . . . . ?
C15 C9 C10 C11 179.56(15) . . . . ?
C16 N2 C14 O1 1.1(2) . . . . ?
C16 N2 C14 N1 -178.42(13) . . . . ?
C16 N2 C15 O2 -1.5(2) . . . . ?
C16 N2 C15 C9 178.45(13) . . . . ?
C16 C17 C18 C19 178.90(16) . . . . ?
C16 C17 C22 C21 -178.53(16) . . . . ?
C17 C18 C19 C20 -0.1(3) . . . . ?
C18 C17 C22 C21 1.9(3) . . . . ?
C18 C19 C20 C21 1.3(3) . . . . ?
C19 C20 C21 C22 -1.0(3) . . . . ?
C20 C21 C22 C17 -0.6(3) . . . . ?
C22 C17 C18 C19 -1.5(3) . . . . ?
